data_7125937
loop_
_publ_author_name
'Wang, Wen-Li'
'Liu, Xiao-Qin'
'Zhang, Mei-Hui'
'Lin, Bin'
'Zhu, Dong-Rong'
'Li, Ling-Nan'
'Chen, Chen'
'Han, Chao'
'Luo, Jian-Guang'
'Kong, Ling-Yi'

_publ_section_title
;
 Taxodisones A and B: bioactive C<sub>30</sub>-terpenes with new skeletons
 from Taxodium distichum and their biosynthetic origin.
;
_journal_issue 22
_journal_name_full 'Chemical communications (Cambridge, England)'
_journal_page_first 3329
_journal_page_last 3332
_journal_paper_doi 10.1039/c9cc09433d
_journal_volume 56
_journal_year 2020
_chemical_absolute_configuration rmad
_chemical_formula_moiety 'C30 H42 O3'
_chemical_formula_sum 'C30 H42 O3'
_chemical_formula_weight 450.63
_space_group_crystal_system orthorhombic
_space_group_IT_number 19
_space_group_name_Hall 'P 2ac 2ab'
_space_group_name_H-M_alt 'P 21 21 21'
_atom_sites_solution_hydrogens geom
_atom_sites_solution_primary dual
_audit_creation_date 2019-04-01
_audit_creation_method
;
Olex2 1.2
(compiled 2018.05.29 svn.r3508 for OlexSys, GUI svn.r5506)
;
_audit_update_record
;
2019-06-22 deposited with the CCDC.	2020-02-06 downloaded from the CCDC.
;
_cell_angle_alpha 90
_cell_angle_beta 90
_cell_angle_gamma 90
_cell_formula_units_Z 4
_cell_length_a 7.6085(10)
_cell_length_b 18.276(3)
_cell_length_c 18.693(2)
_cell_measurement_reflns_used 6509
_cell_measurement_temperature 298
_cell_measurement_theta_max 74.203
_cell_measurement_theta_min 6.280
_cell_volume 2599.3(6)
_computing_cell_refinement 'SAINT V8.38A (?, 2016)'
_computing_data_reduction 'SAINT V8.38A (?, 2016)'
_computing_molecular_graphics 'Olex2 (Dolomanov et al., 2009)'
_computing_publication_material 'Olex2 (Dolomanov et al., 2009)'
_computing_structure_refinement 'ShelXL (Sheldrick, 2015)'
_computing_structure_solution 'ShelXT (Sheldrick, 2015)'
_diffrn_ambient_temperature 298
_diffrn_measured_fraction_theta_full 0.998
_diffrn_measured_fraction_theta_max 0.995
_diffrn_measurement_device_type 'Bruker APEX-II CCD'
_diffrn_radiation_type CuK\a
_diffrn_radiation_wavelength 1.54184
_diffrn_reflns_av_R_equivalents 0.0380
_diffrn_reflns_av_unetI/netI 0.0193
_diffrn_reflns_Laue_measured_fraction_full 0.998
_diffrn_reflns_Laue_measured_fraction_max 0.995
_diffrn_reflns_limit_h_max 9
_diffrn_reflns_limit_h_min -9
_diffrn_reflns_limit_k_max 22
_diffrn_reflns_limit_k_min -22
_diffrn_reflns_limit_l_max 23
_diffrn_reflns_limit_l_min -23
_diffrn_reflns_number 43496
_diffrn_reflns_point_group_measured_fraction_full 0.999
_diffrn_reflns_point_group_measured_fraction_max 0.993
_diffrn_reflns_theta_full 67.684
_diffrn_reflns_theta_max 74.837
_diffrn_reflns_theta_min 3.382
_exptl_absorpt_coefficient_mu 0.560
_exptl_absorpt_correction_T_max 0.7537
_exptl_absorpt_correction_T_min 0.6899
_exptl_absorpt_correction_type multi-scan
_exptl_absorpt_process_details
'SADABS-2016/2 (Bruker,2016/2) was used for absorption correction. wR2(int) was 0.1266 before and 0.0579 after correction. The Ratio of minimum to maximum transmission is 0.9154. The \l/2 correction factor is Not present.'
_exptl_crystal_colour colourless
_exptl_crystal_colour_primary colourless
_exptl_crystal_density_diffrn 1.152
_exptl_crystal_description plate
_exptl_crystal_F_000 984
_exptl_crystal_size_max 0.08
_exptl_crystal_size_mid 0.02
_exptl_crystal_size_min 0.01
_refine_diff_density_max 0.152
_refine_diff_density_min -0.094
_refine_diff_density_rms 0.024
_refine_ls_abs_structure_details
;
 Flack x determined using 2035 quotients [(I+)-(I-)]/[(I+)+(I-)]
 (Parsons, Flack and Wagner, Acta Cryst. B69 (2013) 249-259).
;
_refine_ls_abs_structure_Flack 0.05(6)
_refine_ls_extinction_method none
_refine_ls_goodness_of_fit_ref 1.022
_refine_ls_hydrogen_treatment constr
_refine_ls_matrix_type full
_refine_ls_number_parameters 306
_refine_ls_number_reflns 5309
_refine_ls_number_restraints 0
_refine_ls_restrained_S_all 1.022
_refine_ls_R_factor_all 0.0340
_refine_ls_R_factor_gt 0.0316
_refine_ls_shift/su_max 0.000
_refine_ls_shift/su_mean 0.000
_refine_ls_structure_factor_coef Fsqd
_refine_ls_weighting_details 'w=1/[\s^2^(Fo^2^)+(0.0494P)^2^+0.2126P] where P=(Fo^2^+2Fc^2^)/3'
_refine_ls_weighting_scheme calc
_refine_ls_wR_factor_gt 0.0851
_refine_ls_wR_factor_ref 0.0870
_reflns_Friedel_coverage 0.754
_reflns_Friedel_fraction_full 1.000
_reflns_Friedel_fraction_max 0.990
_reflns_number_gt 4974
_reflns_number_total 5309
_reflns_threshold_expression 'I > 2\s(I)'
_cod_data_source_file c9cc09433d2.cif
_cod_data_source_block 22019284_0m
_cod_depositor_comments 'Adding full bibliography for 7125937--7125938.cif.'
_cod_original_cell_volume 2599.4(6)
_cod_database_code 7125937
_shelx_shelxl_version_number 2018/3
_shelx_space_group_comment
;
The symmetry employed for this shelxl refinement is uniquely defined
by the following loop, which should always be used as a source of
symmetry information in preference to the above space-group names.
They are only intended as comments.
;
_shelx_estimated_absorpt_t_max 0.994
_shelx_estimated_absorpt_t_min 0.957
_olex2_refinement_description
;
1. Fixed Uiso
 At 1.2 times of:
  All C(H) groups, All C(H,H) groups
 At 1.5 times of:
  All C(H,H,H) groups, All O(H) groups
2.a Ternary CH refined with riding coordinates:
 C5(H5), C7(H7), C15(H15)
2.b Secondary CH2 refined with riding coordinates:
 C4'(H4'A,H4'B), C2(H2A,H2B), C10'(H10A,H10B), C1'(H1'A,H1'B), C5'(H5'A,H5'B),
 C3(H3A,H3B), C1(H1A,H1B)
2.c Aromatic/amide H refined with riding coordinates:
 C14(H14), C2'(H2'), C6'(H6')
2.d Idealised Me refined as rotating group:
 C16(H16A,H16B,H16C), C20(H20A,H20B,H20C), C19(H19A,H19B,H19C), C9'(H9'A,H9'B,
 H9'C), C18(H18A,H18B,H18C), C17(H17A,H17B,H17C), C8'(H8'A,H8'B,H8'C)
2.e Idealised tetrahedral OH refined as rotating group:
 O2(H2)
;
_olex2_submission_special_instructions 'No special instructions were received'

loop_
_space_group_symop_operation_xyz
'x, y, z'
'-x+1/2, -y, z+1/2'
'-x, y+1/2, -z+1/2'
'x+1/2, -y+1/2, -z'

loop_
_atom_site_label
_atom_site_type_symbol
_atom_site_fract_x
_atom_site_fract_y
_atom_site_fract_z
_atom_site_U_iso_or_equiv
_atom_site_adp_type
_atom_site_occupancy
_atom_site_site_symmetry_order
_atom_site_calc_flag
_atom_site_refinement_flags_posn
O2 O 0.48681(19) 0.43443(8) 0.63579(7) 0.0553(3) Uani 1 1 d .
H2 H 0.576370 0.410725 0.643416 0.083 Uiso 1 1 calc GR
O3 O 0.70882(18) 0.36616(8) 0.55376(8) 0.0605(4) Uani 1 1 d .
O1 O -0.16007(17) 0.52441(10) 0.45510(8) 0.0695(4) Uani 1 1 d .
C14 C 0.4173(2) 0.42021(9) 0.41677(9) 0.0401(3) Uani 1 1 d .
H14 H 0.389495 0.410302 0.369305 0.048 Uiso 1 1 calc R
C4' C 0.4322(3) 0.62868(10) 0.30910(10) 0.0495(4) Uani 1 1 d .
H4'A H 0.432443 0.672522 0.338356 0.059 Uiso 1 1 calc R
H4'B H 0.371286 0.640149 0.264928 0.059 Uiso 1 1 calc R
C3' C 0.3311(2) 0.56967(9) 0.34792(8) 0.0396(3) Uani 1 1 d .
C2' C 0.1949(2) 0.53625(9) 0.31778(9) 0.0434(4) Uani 1 1 d .
H2' H 0.163588 0.550865 0.271861 0.052 Uiso 1 1 calc R
C13 C 0.5459(2) 0.38063(9) 0.44648(9) 0.0418(4) Uani 1 1 d .
C12 C 0.5823(2) 0.39348(9) 0.52212(10) 0.0437(4) Uani 1 1 d .
C2 C 0.1554(3) 0.61727(11) 0.67609(11) 0.0569(5) Uani 1 1 d .
H2A H 0.078744 0.585587 0.703640 0.068 Uiso 1 1 calc R
H2B H 0.219563 0.648084 0.709316 0.068 Uiso 1 1 calc R
C16 C 0.6228(4) 0.24766(12) 0.43613(16) 0.0759(7) Uani 1 1 d .
H16A H 0.644592 0.246377 0.486703 0.114 Uiso 1 1 calc GR
H16B H 0.699086 0.213522 0.412479 0.114 Uiso 1 1 calc GR
H16C H 0.502618 0.234662 0.427015 0.114 Uiso 1 1 calc GR
C10' C 0.3938(2) 0.55195(8) 0.42205(8) 0.0374(3) Uani 1 1 d .
H10A H 0.363932 0.592254 0.453540 0.045 Uiso 1 1 calc R
H10B H 0.520869 0.547628 0.421361 0.045 Uiso 1 1 calc R
C1' C 0.0879(2) 0.47711(10) 0.35164(9) 0.0442(4) Uani 1 1 d .
H1'A H 0.117329 0.430731 0.329446 0.053 Uiso 1 1 calc R
H1'B H -0.035592 0.486581 0.342617 0.053 Uiso 1 1 calc R
C5' C 0.6228(3) 0.60845(12) 0.29133(11) 0.0554(5) Uani 1 1 d .
H5'A H 0.692617 0.609688 0.334741 0.066 Uiso 1 1 calc R
H5'B H 0.626564 0.559001 0.272546 0.066 Uiso 1 1 calc R
C3 C 0.0458(3) 0.66474(11) 0.62706(13) 0.0605(5) Uani 1 1 d .
H3A H 0.122762 0.698974 0.602746 0.073 Uiso 1 1 calc R
H3B H -0.035670 0.692980 0.655884 0.073 Uiso 1 1 calc R
C5 C 0.0704(2) 0.56859(9) 0.53173(9) 0.0401(3) Uani 1 1 d .
H5 H 0.152455 0.601336 0.507081 0.048 Uiso 1 1 calc R
C1 C 0.2844(2) 0.57091(10) 0.63377(10) 0.0465(4) Uani 1 1 d .
H1A H 0.353512 0.541677 0.666721 0.056 Uiso 1 1 calc R
H1B H 0.364357 0.602875 0.608120 0.056 Uiso 1 1 calc R
C7 C 0.11713(19) 0.47105(9) 0.43250(8) 0.0384(3) Uani 1 1 d .
H7 H 0.082680 0.421266 0.446030 0.046 Uiso 1 1 calc R
C11 C 0.4586(2) 0.43887(9) 0.56373(9) 0.0409(3) Uani 1 1 d .
C7' C 0.8395(3) 0.70363(11) 0.24405(12) 0.0552(5) Uani 1 1 d .
C15 C 0.6581(3) 0.32496(11) 0.40772(11) 0.0523(4) Uani 1 1 d .
H15 H 0.781134 0.336557 0.418309 0.063 Uiso 1 1 calc R
C8 C 0.31381(19) 0.47940(8) 0.45358(8) 0.0350(3) Uani 1 1 d .
C6 C -0.0069(2) 0.52269(10) 0.47219(9) 0.0433(4) Uani 1 1 d .
C4 C -0.0591(2) 0.62178(11) 0.57060(11) 0.0521(4) Uani 1 1 d .
C6' C 0.7003(3) 0.65990(11) 0.23762(11) 0.0550(5) Uani 1 1 d .
H6' H 0.643336 0.661581 0.193635 0.066 Uiso 1 1 calc R
C9 C 0.32946(19) 0.47882(8) 0.53401(8) 0.0360(3) Uani 1 1 d .
C20 C 0.0859(3) 0.45940(10) 0.61857(10) 0.0493(4) Uani 1 1 d .
H20A H 0.012654 0.481363 0.654450 0.074 Uiso 1 1 calc GR
H20B H 0.165248 0.425452 0.640759 0.074 Uiso 1 1 calc GR
H20C H 0.013744 0.433989 0.584539 0.074 Uiso 1 1 calc GR
C19 C -0.2188(3) 0.58522(15) 0.60619(15) 0.0711(6) Uani 1 1 d .
H19A H -0.180266 0.556564 0.646269 0.107 Uiso 1 1 calc GR
H19B H -0.276636 0.554074 0.572184 0.107 Uiso 1 1 calc GR
H19C H -0.299179 0.622192 0.622320 0.107 Uiso 1 1 calc GR
C9' C 0.8958(3) 0.75154(13) 0.18244(15) 0.0757(7) Uani 1 1 d .
H9'A H 1.007872 0.735368 0.164949 0.114 Uiso 1 1 calc GR
H9'B H 0.904923 0.801326 0.198396 0.114 Uiso 1 1 calc GR
H9'C H 0.810362 0.748425 0.144762 0.114 Uiso 1 1 calc GR
C10 C 0.1923(2) 0.51967(8) 0.57980(8) 0.0377(3) Uani 1 1 d .
C18 C -0.1283(3) 0.67807(13) 0.51591(15) 0.0751(7) Uani 1 1 d .
H18A H -0.189466 0.716419 0.540632 0.113 Uiso 1 1 calc GR
H18B H -0.207085 0.654323 0.483222 0.113 Uiso 1 1 calc GR
H18C H -0.031223 0.698499 0.489861 0.113 Uiso 1 1 calc GR
C17 C 0.6363(4) 0.32798(16) 0.32687(13) 0.0769(7) Uani 1 1 d .
H17A H 0.516803 0.316796 0.314572 0.115 Uiso 1 1 calc GR
H17B H 0.713276 0.292905 0.304951 0.115 Uiso 1 1 calc GR
H17C H 0.665154 0.376146 0.310074 0.115 Uiso 1 1 calc GR
C8' C 0.9499(3) 0.70905(15) 0.30986(18) 0.0828(8) Uani 1 1 d .
H8'A H 0.899572 0.679339 0.346940 0.124 Uiso 1 1 calc GR
H8'B H 0.954326 0.759060 0.325461 0.124 Uiso 1 1 calc GR
H8'C H 1.066655 0.692228 0.299512 0.124 Uiso 1 1 calc GR

loop_
_atom_site_aniso_label
_atom_site_aniso_U_11
_atom_site_aniso_U_22
_atom_site_aniso_U_33
_atom_site_aniso_U_23
_atom_site_aniso_U_13
_atom_site_aniso_U_12
O2 0.0617(8) 0.0639(8) 0.0405(6) 0.0022(6) -0.0095(6) 0.0170(7)
O3 0.0522(7) 0.0698(9) 0.0597(8) -0.0022(7) -0.0169(6) 0.0200(7)
O1 0.0339(6) 0.1033(12) 0.0712(9) -0.0204(9) -0.0111(6) 0.0098(7)
C14 0.0384(8) 0.0427(8) 0.0393(8) -0.0038(6) -0.0037(7) 0.0010(7)
C4' 0.0542(10) 0.0438(9) 0.0506(10) 0.0084(7) 0.0067(8) 0.0030(8)
C3' 0.0399(8) 0.0395(8) 0.0395(8) 0.0020(6) 0.0029(6) 0.0063(7)
C2' 0.0447(9) 0.0491(9) 0.0365(8) -0.0006(7) -0.0046(7) 0.0077(8)
C13 0.0350(7) 0.0417(8) 0.0487(9) -0.0029(7) -0.0024(7) 0.0016(7)
C12 0.0380(8) 0.0425(8) 0.0506(9) 0.0027(7) -0.0068(7) 0.0033(7)
C2 0.0582(11) 0.0580(11) 0.0544(11) -0.0194(9) 0.0000(9) -0.0007(9)
C16 0.0825(16) 0.0504(11) 0.0949(18) -0.0134(11) -0.0071(14) 0.0140(11)
C10' 0.0320(7) 0.0404(8) 0.0397(8) -0.0002(6) 0.0004(6) -0.0037(6)
C1' 0.0398(8) 0.0475(9) 0.0454(9) -0.0074(7) -0.0103(7) 0.0013(7)
C5' 0.0508(10) 0.0603(11) 0.0550(10) 0.0104(9) 0.0046(9) -0.0010(9)
C3 0.0572(12) 0.0511(11) 0.0732(13) -0.0165(10) 0.0050(10) 0.0050(9)
C5 0.0326(7) 0.0409(8) 0.0467(8) 0.0001(7) 0.0012(6) 0.0007(6)
C1 0.0433(9) 0.0495(9) 0.0466(9) -0.0066(8) -0.0036(7) -0.0013(8)
C7 0.0333(7) 0.0377(7) 0.0442(8) 0.0001(6) -0.0048(6) -0.0039(6)
C11 0.0408(8) 0.0429(8) 0.0389(8) 0.0009(7) -0.0053(6) 0.0001(7)
C7' 0.0459(9) 0.0495(10) 0.0701(12) -0.0067(9) 0.0140(9) 0.0033(8)
C15 0.0403(8) 0.0553(10) 0.0611(11) -0.0099(8) -0.0049(8) 0.0109(8)
C8 0.0314(7) 0.0374(7) 0.0362(7) 0.0005(6) -0.0018(6) 0.0007(6)
C6 0.0316(7) 0.0514(9) 0.0471(9) 0.0017(8) -0.0018(7) 0.0005(7)
C4 0.0405(8) 0.0526(10) 0.0633(11) -0.0080(9) 0.0030(8) 0.0096(8)
C6' 0.0528(11) 0.0635(11) 0.0486(10) 0.0025(9) 0.0090(8) -0.0055(9)
C9 0.0333(7) 0.0364(7) 0.0382(8) 0.0010(6) 0.0001(6) -0.0035(6)
C20 0.0490(9) 0.0503(10) 0.0486(9) 0.0043(8) 0.0075(8) -0.0055(8)
C19 0.0430(10) 0.0849(16) 0.0855(16) -0.0212(13) 0.0162(10) 0.0006(11)
C9' 0.0721(14) 0.0624(12) 0.0928(18) -0.0010(12) 0.0343(13) -0.0116(12)
C10 0.0350(7) 0.0392(8) 0.0389(8) -0.0014(6) 0.0019(6) -0.0005(6)
C18 0.0706(14) 0.0682(14) 0.0864(16) -0.0016(12) -0.0065(13) 0.0289(12)
C17 0.0679(14) 0.1016(18) 0.0611(13) -0.0198(12) 0.0010(11) 0.0341(14)
C8' 0.0582(13) 0.0758(15) 0.115(2) -0.0017(15) -0.0163(14) 0.0008(12)

loop_
_atom_type_symbol
_atom_type_description
_atom_type_scat_dispersion_real
_atom_type_scat_dispersion_imag
_atom_type_scat_source
C C 0.0181 0.0091 'International Tables Vol C Tables 4.2.6.8 and 6.1.1.4'
H H 0.0000 0.0000 'International Tables Vol C Tables 4.2.6.8 and 6.1.1.4'
O O 0.0492 0.0322 'International Tables Vol C Tables 4.2.6.8 and 6.1.1.4'

loop_
_geom_angle_atom_site_label_1
_geom_angle_atom_site_label_2
_geom_angle_atom_site_label_3
_geom_angle
C11 O2 H2 109.5
C13 C14 H14 117.2
C13 C14 C8 125.58(15)
C8 C14 H14 117.2
H4'A C4' H4'B 107.6
C3' C4' H4'A 108.7
C3' C4' H4'B 108.7
C3' C4' C5' 114.43(15)
C5' C4' H4'A 108.7
C5' C4' H4'B 108.7
C2' C3' C4' 121.45(15)
C2' C3' C10' 122.71(15)
C10' C3' C4' 115.84(15)
C3' C2' H2' 117.3
C3' C2' C1' 125.32(15)
C1' C2' H2' 117.3
C14 C13 C12 117.00(15)
C14 C13 C15 125.29(16)
C12 C13 C15 117.70(15)
O3 C12 C13 123.14(17)
O3 C12 C11 118.15(16)
C13 C12 C11 118.67(14)
H2A C2 H2B 108.0
C3 C2 H2A 109.4
C3 C2 H2B 109.4
C3 C2 C1 111.14(17)
C1 C2 H2A 109.4
C1 C2 H2B 109.4
H16A C16 H16B 109.5
H16A C16 H16C 109.5
H16B C16 H16C 109.5
C15 C16 H16A 109.5
C15 C16 H16B 109.5
C15 C16 H16C 109.5
C3' C10' H10A 108.8
C3' C10' H10B 108.8
C3' C10' C8 113.88(13)
H10A C10' H10B 107.7
C8 C10' H10A 108.8
C8 C10' H10B 108.8
C2' C1' H1'A 109.0
C2' C1' H1'B 109.0
C2' C1' C7 113.03(13)
H1'A C1' H1'B 107.8
C7 C1' H1'A 109.0
C7 C1' H1'B 109.0
C4' C5' H5'A 109.3
C4' C5' H5'B 109.3
H5'A C5' H5'B 108.0
C6' C5' C4' 111.49(17)
C6' C5' H5'A 109.3
C6' C5' H5'B 109.3
C2 C3 H3A 108.7
C2 C3 H3B 108.7
C2 C3 C4 114.14(16)
H3A C3 H3B 107.6
C4 C3 H3A 108.7
C4 C3 H3B 108.7
C6 C5 H5 103.9
C6 C5 C4 116.21(14)
C6 C5 C10 109.57(13)
C4 C5 H5 103.9
C4 C5 C10 117.41(14)
C10 C5 H5 103.9
C2 C1 H1A 109.1
C2 C1 H1B 109.1
C2 C1 C10 112.65(14)
H1A C1 H1B 107.8
C10 C1 H1A 109.1
C10 C1 H1B 109.1
C1' C7 H7 106.4
C1' C7 C8 112.51(13)
C8 C7 H7 106.4
C6 C7 C1' 110.17(13)
C6 C7 H7 106.4
C6 C7 C8 114.26(13)
O2 C11 C12 112.70(14)
C9 C11 O2 123.68(15)
C9 C11 C12 123.60(15)
C6' C7' C9' 120.3(2)
C6' C7' C8' 124.1(2)
C8' C7' C9' 115.5(2)
C13 C15 C16 110.80(17)
C13 C15 H15 107.3
C13 C15 C17 112.94(16)
C16 C15 H15 107.3
C17 C15 C16 111.01(19)
C17 C15 H15 107.3
C14 C8 C10' 103.42(12)
C14 C8 C7 108.49(12)
C14 C8 C9 114.17(13)
C7 C8 C10' 111.10(12)
C9 C8 C10' 110.41(12)
C9 C8 C7 109.15(12)
O1 C6 C5 123.71(17)
O1 C6 C7 118.91(16)
C5 C6 C7 117.38(13)
C3 C4 C5 108.00(15)
C3 C4 C18 106.92(18)
C19 C4 C3 109.57(19)
C19 C4 C5 115.40(16)
C19 C4 C18 107.88(19)
C18 C4 C5 108.76(17)
C5' C6' H6' 115.5
C7' C6' C5' 129.0(2)
C7' C6' H6' 115.5
C11 C9 C8 118.27(14)
C11 C9 C10 121.87(14)
C8 C9 C10 119.76(13)
H20A C20 H20B 109.5
H20A C20 H20C 109.5
H20B C20 H20C 109.5
C10 C20 H20A 109.5
C10 C20 H20B 109.5
C10 C20 H20C 109.5
C4 C19 H19A 109.5
C4 C19 H19B 109.5
C4 C19 H19C 109.5
H19A C19 H19B 109.5
H19A C19 H19C 109.5
H19B C19 H19C 109.5
C7' C9' H9'A 109.5
C7' C9' H9'B 109.5
C7' C9' H9'C 109.5
H9'A C9' H9'B 109.5
H9'A C9' H9'C 109.5
H9'B C9' H9'C 109.5
C1 C10 C5 107.25(13)
C1 C10 C20 111.29(14)
C9 C10 C5 110.95(13)
C9 C10 C1 110.42(12)
C9 C10 C20 105.62(13)
C20 C10 C5 111.35(13)
C4 C18 H18A 109.5
C4 C18 H18B 109.5
C4 C18 H18C 109.5
H18A C18 H18B 109.5
H18A C18 H18C 109.5
H18B C18 H18C 109.5
C15 C17 H17A 109.5
C15 C17 H17B 109.5
C15 C17 H17C 109.5
H17A C17 H17B 109.5
H17A C17 H17C 109.5
H17B C17 H17C 109.5
C7' C8' H8'A 109.5
C7' C8' H8'B 109.5
C7' C8' H8'C 109.5
H8'A C8' H8'B 109.5
H8'A C8' H8'C 109.5
H8'B C8' H8'C 109.5

loop_
_geom_bond_atom_site_label_1
_geom_bond_atom_site_label_2
_geom_bond_distance
O2 H2 0.8200
O2 C11 1.366(2)
O3 C12 1.235(2)
O1 C6 1.209(2)
C14 H14 0.9300
C14 C13 1.337(2)
C14 C8 1.505(2)
C4' H4'A 0.9700
C4' H4'B 0.9700
C4' C3' 1.510(2)
C4' C5' 1.533(3)
C3' C2' 1.329(2)
C3' C10' 1.501(2)
C2' H2' 0.9300
C2' C1' 1.494(3)
C13 C12 1.460(3)
C13 C15 1.513(2)
C12 C11 1.476(2)
C2 H2A 0.9700
C2 H2B 0.9700
C2 C3 1.513(3)
C2 C1 1.519(3)
C16 H16A 0.9600
C16 H16B 0.9600
C16 H16C 0.9600
C16 C15 1.533(3)
C10' H10A 0.9700
C10' H10B 0.9700
C10' C8 1.574(2)
C1' H1'A 0.9700
C1' H1'B 0.9700
C1' C7 1.532(2)
C5' H5'A 0.9700
C5' H5'B 0.9700
C5' C6' 1.497(3)
C3 H3A 0.9700
C3 H3B 0.9700
C3 C4 1.539(3)
C5 H5 0.9800
C5 C6 1.513(2)
C5 C4 1.563(2)
C5 C10 1.571(2)
C1 H1A 0.9700
C1 H1B 0.9700
C1 C10 1.545(2)
C7 H7 0.9800
C7 C8 1.555(2)
C7 C6 1.527(2)
C11 C9 1.344(2)
C7' C6' 1.332(3)
C7' C9' 1.509(3)
C7' C8' 1.493(4)
C15 H15 0.9800
C15 C17 1.521(3)
C8 C9 1.508(2)
C4 C19 1.538(3)
C4 C18 1.543(3)
C6' H6' 0.9300
C9 C10 1.542(2)
C20 H20A 0.9600
C20 H20B 0.9600
C20 H20C 0.9600
C20 C10 1.547(2)
C19 H19A 0.9600
C19 H19B 0.9600
C19 H19C 0.9600
C9' H9'A 0.9600
C9' H9'B 0.9600
C9' H9'C 0.9600
C18 H18A 0.9600
C18 H18B 0.9600
C18 H18C 0.9600
C17 H17A 0.9600
C17 H17B 0.9600
C17 H17C 0.9600
C8' H8'A 0.9600
C8' H8'B 0.9600
C8' H8'C 0.9600
